data_7025839
loop_
_publ_author_name
'Escuer, Albert'
'Mautner, Franz A.'
'Sodin, Beate'
'Goher, Mohamed A. S.'
'Vicente, Ramon'

_publ_section_title
;
 Topologic ferrimagnetism in cobalt(II)-azido chains.
;
_journal_issue 19
_journal_name_full 'Dalton transactions (Cambridge, England : 2003)'
_journal_page_first 4482
_journal_page_last 4484
_journal_paper_doi 10.1039/c0dt00019a
_journal_volume 39
_journal_year 2010
_chemical_formula_moiety 'C70 H90 Co3 N22, 2(F6 P)'
_chemical_formula_sum 'C70 H90 Co3 F12 N22 P2'
_chemical_formula_weight 1706.37
_chemical_name_common (Co1.5(4-Etpy)5(N3)2)n((PF6))n
_chemical_name_systematic
;
?
;
_space_group_IT_number 14
_symmetry_cell_setting monoclinic
_symmetry_space_group_name_Hall '-P 2yn'
_symmetry_space_group_name_H-M 'P 1 21/n 1'
_atom_sites_solution_hydrogens geom
_atom_sites_solution_primary direct
_atom_sites_solution_secondary difmap
_audit_creation_method SHELXL
_cell_angle_alpha 90.00
_cell_angle_beta 100.25(2)
_cell_angle_gamma 90.00
_cell_formula_units_Z 2
_cell_length_a 14.129(5)
_cell_length_b 19.071(6)
_cell_length_c 14.514(6)
_cell_measurement_reflns_used 37
_cell_measurement_temperature 99(2)
_cell_measurement_theta_max 15.2
_cell_measurement_theta_min 5.7
_cell_volume 3848(2)
_computing_molecular_graphics 'SHELXTL/PC v.5.03 (Siemens Ind. Aut.)'
_computing_publication_material 'SHELXTL/PC v.5.03 (Siemens Ind. Aut.)'
_computing_structure_refinement 'SHELXL-93 (Sheldrick, 1993)'
_computing_structure_solution 'SHELXS-86 (Sheldrick, 1990)'
_diffrn_ambient_temperature 99(2)
_diffrn_measured_fraction_theta_full 0.994
_diffrn_measured_fraction_theta_max 0.994
_diffrn_measurement_device 'mod. STOE 4-circle diffractometer'
_diffrn_measurement_method \w-scans
_diffrn_radiation_monochromator graphite
_diffrn_radiation_source 'fine-focus sealed tube'
_diffrn_radiation_type MoK\a
_diffrn_radiation_wavelength 0.71069
_diffrn_reflns_av_R_equivalents 0.0414
_diffrn_reflns_av_sigmaI/netI 0.0644
_diffrn_reflns_limit_h_max 17
_diffrn_reflns_limit_h_min -17
_diffrn_reflns_limit_k_max 23
_diffrn_reflns_limit_k_min -21
_diffrn_reflns_limit_l_max 18
_diffrn_reflns_limit_l_min -1
_diffrn_reflns_number 9330
_diffrn_reflns_theta_full 26.50
_diffrn_reflns_theta_max 26.50
_diffrn_reflns_theta_min 2.83
_diffrn_standards_decay_% 3
_diffrn_standards_interval_count 100
_diffrn_standards_interval_time '50 min'
_diffrn_standards_number 3
_exptl_absorpt_coefficient_mu 0.767
_exptl_absorpt_correction_type none
_exptl_crystal_colour red
_exptl_crystal_density_diffrn 1.473
_exptl_crystal_description irregular
_exptl_crystal_F_000 1766
_exptl_crystal_size_max 0.35
_exptl_crystal_size_mid 0.30
_exptl_crystal_size_min 0.27
_refine_diff_density_max 0.412
_refine_diff_density_min -0.474
_refine_diff_density_rms 0.074
_refine_ls_extinction_method none
_refine_ls_goodness_of_fit_all 1.056
_refine_ls_goodness_of_fit_ref 1.058
_refine_ls_matrix_type full
_refine_ls_number_parameters 516
_refine_ls_number_reflns 7915
_refine_ls_number_restraints 0
_refine_ls_restrained_S_all 1.060
_refine_ls_R_factor_all 0.0611
_refine_ls_R_factor_gt 0.0449
_refine_ls_shift/su_max 0.000
_refine_ls_shift/su_mean 0.000
_refine_ls_structure_factor_coef Fsqd
_refine_ls_weighting_details 'calc w=1/[\s^2^(Fo^2^)+(0.0279P)^2^+2.8695P] where P=(Fo^2^+2Fc^2^)/3'
_refine_ls_weighting_scheme calc
_refine_ls_wR_factor_all 0.1086
_refine_ls_wR_factor_ref 0.0970
_reflns_number_gt 6445
_reflns_number_total 7921
_reflns_threshold_expression >2sigma(I)
_cod_data_source_file c0dt00019a.txt
_cod_data_source_block gco7a1
_cod_depositor_comments
;
The following automatic conversions were performed:

'_symmetry_cell_setting' value 'Monoclinic' changed to 'monoclinic'
according to /home/saulius/struct/CIF-dictionaries/cif_core.dic
dictionary named 'cif_core.dic' version 2.4.2 from 2011-04-26.

Automatic conversion script
Id: cif_fix_values 1891 2012-01-12 08:04:46Z andrius 
;
_cod_original_sg_symbol_H-M P21/n
_cod_database_code 7025839
_refine_ls_restrained_s_ref 1.056

loop_
_symmetry_equiv_pos_as_xyz
'x, y, z'
'-x+1/2, y+1/2, -z+1/2'
'-x, -y, -z'
'x-1/2, -y-1/2, z-1/2'

loop_
_atom_site_aniso_label
_atom_site_aniso_U_11
_atom_site_aniso_U_22
_atom_site_aniso_U_33
_atom_site_aniso_U_23
_atom_site_aniso_U_13
_atom_site_aniso_U_12
Co1 0.0140(2) 0.0095(2) 0.0119(2) -0.00050(14) 0.00440(14) -0.00092(13)
Co2 0.0133(2) 0.0170(3) 0.0114(2) -0.0019(2) 0.0020(2) 0.0019(2)
P1 0.0165(3) 0.0149(3) 0.0213(4) 0.0031(3) 0.0014(3) -0.0008(3)
F1 0.0328(10) 0.0167(8) 0.0335(10) -0.0018(8) 0.0000(8) 0.0011(7)
F2 0.0156(8) 0.0373(11) 0.0401(11) 0.0097(9) 0.0041(8) -0.0012(8)
F3 0.0350(10) 0.0222(9) 0.0268(9) 0.0089(8) 0.0066(8) 0.0024(8)
F4 0.0452(12) 0.0217(9) 0.0360(11) -0.0087(8) 0.0077(9) -0.0076(8)
F5 0.0161(8) 0.0310(10) 0.0384(11) 0.0061(9) 0.0036(8) 0.0039(7)
F6 0.0246(9) 0.0309(10) 0.0252(9) 0.0121(8) 0.0033(7) -0.0010(8)
N11 0.0195(11) 0.0114(11) 0.0149(11) 0.0008(9) 0.0056(9) 0.0005(9)
N12 0.0220(12) 0.0161(12) 0.0194(12) -0.0010(10) 0.0085(10) 0.0007(10)
N13 0.071(2) 0.0179(14) 0.050(2) 0.0102(14) 0.034(2) 0.0095(14)
N21 0.0177(11) 0.0129(11) 0.0144(11) -0.0013(9) 0.0062(9) 0.0002(9)
N22 0.0098(10) 0.0140(11) 0.0150(12) 0.0025(9) 0.0006(9) 0.0009(9)
N23 0.0199(12) 0.0224(12) 0.0129(11) -0.0039(10) 0.0027(9) 0.0029(10)
N1 0.0148(11) 0.0130(11) 0.0139(11) -0.0013(9) 0.0040(9) -0.0008(9)
C1 0.0179(13) 0.0115(12) 0.0166(13) 0.0004(11) 0.0039(11) -0.0018(10)
C2 0.0148(13) 0.0174(13) 0.0190(14) -0.0013(11) 0.0064(11) 0.0014(11)
C3 0.0174(13) 0.0135(13) 0.0159(13) -0.0025(11) 0.0014(11) 0.0007(10)
C4 0.0188(13) 0.0114(12) 0.0161(13) 0.0006(11) 0.0013(11) 0.0005(10)
C5 0.0160(13) 0.0143(13) 0.0180(13) 0.0015(11) 0.0056(11) -0.0020(10)
C6 0.0201(14) 0.0174(14) 0.026(2) -0.0052(12) 0.0064(12) 0.0002(11)
C7 0.026(2) 0.039(2) 0.050(2) -0.023(2) 0.000(2) 0.0112(15)
C8 0.0158(13) 0.0142(13) 0.0143(13) 0.0015(10) 0.0027(11) 0.0030(10)
N2 0.0148(11) 0.0116(10) 0.0138(11) -0.0020(9) 0.0048(9) 0.0007(9)
C9 0.0165(13) 0.0137(13) 0.0212(14) 0.0001(11) 0.0042(11) -0.0043(11)
C10 0.0140(13) 0.0176(13) 0.0162(13) -0.0056(11) 0.0036(11) 0.0001(11)
C11 0.0189(14) 0.0169(13) 0.0166(14) 0.0005(11) 0.0009(11) 0.0060(11)
C12 0.0203(13) 0.0114(12) 0.0158(13) -0.0004(11) 0.0044(11) 0.0008(10)
C13 0.0182(14) 0.0190(14) 0.026(2) -0.0039(12) -0.0039(12) 0.0001(11)
C14 0.019(2) 0.048(2) 0.032(2) 0.002(2) -0.0006(14) -0.0083(15)
N3 0.0180(11) 0.0142(11) 0.0151(11) -0.0012(9) 0.0059(9) -0.0010(9)
C15 0.0206(14) 0.0175(14) 0.026(2) -0.0029(12) 0.0057(12) 0.0005(11)
C16 0.0215(15) 0.0175(14) 0.033(2) -0.0058(13) 0.0068(13) -0.0038(12)
C17 0.0200(15) 0.027(2) 0.0210(15) -0.0075(13) 0.0077(12) -0.0002(12)
C18 0.0196(14) 0.028(2) 0.0178(14) 0.0044(12) 0.0040(11) 0.0014(12)
C19 0.0190(14) 0.0202(14) 0.0199(14) 0.0010(12) 0.0071(11) -0.0031(11)
C20 0.020(2) 0.049(2) 0.038(2) -0.015(2) 0.0011(14) -0.0005(15)
C21 0.020(2) 0.033(3) 0.027(3) -0.007(2) -0.004(2) -0.004(2)
N4 0.0157(11) 0.0220(12) 0.0175(12) -0.0054(10) 0.0054(10) 0.0001(9)
C22 0.0181(14) 0.026(2) 0.0178(14) -0.0001(12) 0.0024(12) -0.0015(12)
C23 0.034(2) 0.028(2) 0.0192(15) 0.0015(13) 0.0052(13) -0.0061(14)
C24 0.037(2) 0.033(2) 0.020(2) -0.0083(14) 0.0139(14) -0.0146(14)
C25 0.024(2) 0.037(2) 0.027(2) -0.0085(14) 0.0054(13) -0.0111(14)
C26 0.0167(14) 0.030(2) 0.023(2) -0.0061(13) 0.0004(12) -0.0010(12)
C27 0.074(3) 0.046(2) 0.033(2) -0.014(2) 0.023(2) -0.038(2)
C28 0.065(8) 0.030(4) 0.066(6) -0.014(4) 0.041(6) -0.026(4)
C48 0.059(8) 0.024(5) 0.027(5) 0.005(4) 0.000(5) -0.014(5)
N5 0.0165(11) 0.0175(11) 0.0147(11) -0.0001(9) 0.0049(9) 0.0017(9)
C29 0.0169(13) 0.0176(13) 0.0149(13) 0.0014(11) 0.0017(11) -0.0020(11)
C30 0.0240(15) 0.0135(13) 0.0186(14) -0.0043(11) 0.0072(12) -0.0013(11)
C31 0.0198(14) 0.0149(13) 0.0233(15) 0.0023(11) 0.0120(12) 0.0014(11)
C32 0.0163(13) 0.0227(14) 0.0196(14) -0.0001(12) 0.0033(11) 0.0017(11)
C33 0.0164(13) 0.0224(14) 0.0175(14) -0.0039(12) 0.0037(11) 0.0022(11)
C34 0.0219(15) 0.0167(14) 0.031(2) -0.0006(12) 0.0114(13) 0.0037(11)
C35 0.036(2) 0.023(2) 0.074(3) 0.001(2) 0.035(2) 0.0052(14)

loop_
_atom_site_label
_atom_site_type_symbol
_atom_site_fract_x
_atom_site_fract_y
_atom_site_fract_z
_atom_site_U_iso_or_equiv
_atom_site_thermal_displace_type
_atom_site_occupancy
_atom_site_calc_flag
_atom_site_refinement_flags
_atom_site_disorder_group
Co1 Co 0.45125(2) 0.01123(2) 0.59417(2) 0.01157(9) Uani 1 d . .
Co2 Co 0.5000 0.0000 1.0000 0.01395(12) Uani 1 d S .
P1 P -0.09719(5) 0.06552(4) 0.23702(5) 0.0178(2) Uani 1 d . .
F1 F -0.08319(13) 0.13773(9) 0.29455(13) 0.0284(4) Uani 1 d . .
F2 F -0.21193(12) 0.07114(10) 0.22984(13) 0.0311(4) Uani 1 d . .
F3 F -0.08978(13) 0.02271(9) 0.33282(12) 0.0279(4) Uani 1 d . .
F4 F -0.11082(14) -0.00678(9) 0.17912(13) 0.0342(5) Uani 1 d . .
F5 F 0.01697(12) 0.05961(9) 0.24310(13) 0.0286(4) Uani 1 d . .
F6 F -0.10570(12) 0.10852(9) 0.14080(12) 0.0270(4) Uani 1 d . .
N11 N 0.4760(2) 0.06762(11) 0.4743(2) 0.0150(5) Uani 1 d . .
N12 N 0.4725(2) 0.12811(12) 0.4499(2) 0.0186(5) Uani 1 d . .
N13 N 0.4701(3) 0.18553(14) 0.4263(2) 0.0434(8) Uani 1 d . .
N21 N 0.4352(2) -0.05544(11) 0.7109(2) 0.0146(5) Uani 1 d . .
N22 N 0.43321(15) -0.03350(11) 0.7863(2) 0.0131(5) Uani 1 d . .
N23 N 0.4297(2) -0.01092(12) 0.8611(2) 0.0184(5) Uani 1 d . .
N1 N 0.3717(2) 0.09369(11) 0.6483(2) 0.0137(5) Uani 1 d . .
C1 C 0.2950(2) 0.07733(14) 0.6877(2) 0.0152(5) Uani 1 d . .
H1 H 0.2755 0.03073 0.6870 0.018 Uiso 1 calc R .
C2 C 0.2440(2) 0.12657(14) 0.7290(2) 0.0167(6) Uani 1 d . .
H2 H 0.1914 0.11259 0.7549 0.020 Uiso 1 calc R .
C3 C 0.2709(2) 0.19707(14) 0.7321(2) 0.0158(6) Uani 1 d . .
C4 C 0.3490(2) 0.21390(14) 0.6891(2) 0.0156(5) Uani 1 d . .
H4 H 0.3691 0.26025 0.6877 0.019 Uiso 1 calc R .
C5 C 0.3963(2) 0.16214(14) 0.6489(2) 0.0158(6) Uani 1 d . .
H5 H 0.4478 0.17503 0.6206 0.019 Uiso 1 calc R .
C6 C 0.2186(2) 0.25174(15) 0.7787(2) 0.0207(6) Uani 1 d . .
H6A H 0.2487 0.29693 0.7734 0.027 Uiso 1 calc R .
H6B H 0.2254 0.24063 0.8448 0.027 Uiso 1 calc R .
C7 C 0.1125(2) 0.2574(2) 0.7375(3) 0.0391(9) Uani 1 d . .
H7A H 0.0833 0.2922 0.7712 0.051 Uiso 1 calc R .
H7B H 0.0820 0.2129 0.7425 0.051 Uiso 1 calc R .
H7C H 0.1050 0.2706 0.6728 0.051 Uiso 1 calc R .
C8 C 0.2895(2) -0.09731(14) 0.5449(2) 0.0147(5) Uani 1 d . .
H8 H 0.3316 -0.12441 0.5870 0.018 Uiso 1 calc R .
N2 N 0.3159(2) -0.03139(11) 0.52674(15) 0.0131(4) Uani 1 d . .
C9 C 0.2024(2) -0.12627(14) 0.5037(2) 0.0170(6) Uani 1 d . .
H9 H 0.1869 -0.17181 0.5185 0.020 Uiso 1 calc R .
C10 C 0.1383(2) -0.08729(14) 0.4404(2) 0.0158(6) Uani 1 d . .
C11 C 0.1655(2) -0.01943(14) 0.4210(2) 0.0177(6) Uani 1 d . .
H11 H 0.1249 0.00850 0.3787 0.021 Uiso 1 calc R .
C12 C 0.2535(2) 0.00590(14) 0.4653(2) 0.0157(5) Uani 1 d . .
H12 H 0.2704 0.05139 0.4518 0.019 Uiso 1 calc R .
C13 C 0.0424(2) -0.1178(2) 0.3954(2) 0.0219(6) Uani 1 d . .
H13A H 0.0520 -0.1648 0.3733 0.026 Uiso 1 calc R .
H13B H 0.0150 -0.0895 0.3418 0.026 Uiso 1 calc R .
C14 C -0.0273(2) -0.1205(2) 0.4641(2) 0.0338(8) Uani 1 d . .
H14A H -0.0858 -0.1430 0.4350 0.044 Uiso 1 calc R .
H14B H -0.0412 -0.0736 0.4820 0.044 Uiso 1 calc R .
H14C H 0.0011 -0.1465 0.5187 0.044 Uiso 1 calc R .
N3 N 0.5915(2) 0.03888(12) 0.6774(2) 0.0154(5) Uani 1 d . .
C15 C 0.6356(2) 0.10179(15) 0.6772(2) 0.0212(6) Uani 1 d . .
H15 H 0.6055 0.13658 0.6376 0.025 Uiso 1 calc R .
C16 C 0.7228(2) 0.1170(2) 0.7326(2) 0.0238(6) Uani 1 d . .
H16 H 0.7495 0.1614 0.7297 0.029 Uiso 1 calc R .
C17 C 0.7716(2) 0.0669(2) 0.7928(2) 0.0222(6) Uani 1 d . .
C18 C 0.7270(2) 0.0017(2) 0.7915(2) 0.0217(6) Uani 1 d . .
H18 H 0.7563 -0.0343 0.8295 0.026 Uiso 1 calc R .
C19 C 0.6396(2) -0.00963(15) 0.7343(2) 0.0193(6) Uani 1 d . .
H19 H 0.6121 -0.05388 0.7351 0.023 Uiso 1 calc R .
C20 C 0.8681(2) 0.0824(2) 0.8528(3) 0.0359(8) Uani 1 d . .
H20A H 0.9153 0.0845 0.8118 0.043 Uiso 1 calc R .
H20B H 0.8646 0.1289 0.8792 0.043 Uiso 1 calc R .
C21 C 0.9056(3) 0.0337(3) 0.9311(3) 0.0276(13) Uani 1 d . .
H21A H 0.9666 0.0505 0.9636 0.036 Uiso 1 calc R .
H21B H 0.9135 -0.0122 0.9065 0.036 Uiso 1 calc R .
H21C H 0.8609 0.0315 0.9737 0.036 Uiso 1 calc R .
N4 N 0.5744(2) 0.09438(12) 0.9638(2) 0.0181(5) Uani 1 d . .
C22 C 0.5299(2) 0.1384(2) 0.8982(2) 0.0208(6) Uani 1 d . .
H22 H 0.4713 0.1245 0.8630 0.025 Uiso 1 calc R .
C23 C 0.5663(2) 0.2034(2) 0.8799(2) 0.0270(7) Uani 1 d . .
H23 H 0.5318 0.2324 0.8343 0.032 Uiso 1 calc R .
C24 C 0.6551(2) 0.2252(2) 0.9301(2) 0.0286(7) Uani 1 d . .
C25 C 0.7023(2) 0.1785(2) 0.9968(2) 0.0290(7) Uani 1 d . .
H25 H 0.7624 0.1899 1.0311 0.035 Uiso 1 calc R .
C26 C 0.6601(2) 0.1154(2) 1.0119(2) 0.0239(7) Uani 1 d . .
H26 H 0.6925 0.0857 1.0578 0.029 Uiso 1 calc R .
C27 C 0.6985(3) 0.2956(2) 0.9134(3) 0.0492(11) Uani 1 d . .
H27A H 0.6486 0.3309 0.9099 0.059 Uiso 1 calc R .
H27B H 0.7473 0.3065 0.9673 0.059 Uiso 1 calc R .
C28 C 0.7423(11) 0.3015(5) 0.8289(7) 0.050(3) Uani 0.57(2) d P 1
H28A H 0.7967 0.2706 0.8343 0.065 Uiso 0.57(2) calc PR 1
H28B H 0.7631 0.3490 0.8226 0.065 Uiso 0.57(2) calc PR 1
H28C H 0.6959 0.2889 0.7748 0.065 Uiso 0.57(2) calc PR 1
C48 C 0.6857(13) 0.3206(5) 0.8250(7) 0.038(4) Uani 0.43(2) d P 2
H48A H 0.7298 0.3584 0.8217 0.049 Uiso 0.43(2) calc PR 2
H48B H 0.6209 0.3373 0.8072 0.049 Uiso 0.43(2) calc PR 2
H48C H 0.6971 0.2838 0.7831 0.049 Uiso 0.43(2) calc PR 2
N5 N 0.3841(2) 0.07258(12) 1.0188(2) 0.0160(5) Uani 1 d . .
C29 C 0.4008(2) 0.12478(14) 1.0809(2) 0.0166(6) Uani 1 d . .
H29 H 0.4621 0.12913 1.1165 0.020 Uiso 1 calc R .
C30 C 0.3311(2) 0.17278(14) 1.0949(2) 0.0183(6) Uani 1 d . .
H30 H 0.3460 0.20808 1.1393 0.022 Uiso 1 calc R .
C31 C 0.2389(2) 0.16810(14) 1.0425(2) 0.0183(6) Uani 1 d . .
C32 C 0.2218(2) 0.11403(15) 0.9773(2) 0.0195(6) Uani 1 d . .
H32 H 0.1612 0.10867 0.9405 0.023 Uiso 1 calc R .
C33 C 0.2955(2) 0.06818(15) 0.9674(2) 0.0187(6) Uani 1 d . .
H33 H 0.2829 0.03268 0.9230 0.022 Uiso 1 calc R .
C34 C 0.1599(2) 0.21870(15) 1.0553(2) 0.0225(6) Uani 1 d . .
H34A H 0.1851 0.25204 1.1040 0.029 Uiso 1 calc R .
H34B H 0.1402 0.24473 0.9977 0.029 Uiso 1 calc R .
C35 C 0.0729(3) 0.1830(2) 1.0812(3) 0.0410(9) Uani 1 d . .
H35A H 0.0268 0.2178 1.0915 0.053 Uiso 1 calc R .
H35B H 0.0921 0.1562 1.1374 0.053 Uiso 1 calc R .
H35C H 0.0447 0.1525 1.0313 0.053 Uiso 1 calc R .

loop_
_atom_type_symbol
_atom_type_description
_atom_type_scat_dispersion_real
_atom_type_scat_dispersion_imag
_atom_type_scat_source
C C 0.0033 0.0016 'International Tables Vol C Tables 4.2.6.8 and 6.1.1.4'
H H 0.0000 0.0000 'International Tables Vol C Tables 4.2.6.8 and 6.1.1.4'
N N 0.0061 0.0033 'International Tables Vol C Tables 4.2.6.8 and 6.1.1.4'
Co Co 0.3494 0.9721 'International Tables Vol C Tables 4.2.6.8 and 6.1.1.4'
P P 0.1023 0.0942 'International Tables Vol C Tables 4.2.6.8 and 6.1.1.4'
F F 0.0171 0.0103 'International Tables Vol C Tables 4.2.6.8 and 6.1.1.4'

loop_
_geom_angle_atom_site_label_1
_geom_angle_atom_site_label_2
_geom_angle_atom_site_label_3
_geom_angle
_geom_angle_site_symmetry_1
_geom_angle_site_symmetry_3
_geom_angle_publ_flag
N11 Co1 N2 94.67(9) . . yes
N11 Co1 N11 79.32(9) . 3_656 yes
N2 Co1 N11 89.12(9) . 3_656 yes
N11 Co1 N1 95.84(9) . . yes
N2 Co1 N1 87.85(8) . . yes
N11 Co1 N1 174.08(8) 3_656 . yes
N11 Co1 N21 173.64(8) . . yes
N2 Co1 N21 85.72(9) . . yes
N11 Co1 N21 94.34(9) 3_656 . yes
N1 Co1 N21 90.52(9) . . yes
N11 Co1 N3 93.72(9) . . yes
N2 Co1 N3 170.43(8) . . yes
N11 Co1 N3 87.91(9) 3_656 . yes
N1 Co1 N3 95.87(8) . . yes
N21 Co1 N3 85.43(9) . . yes
N23 Co2 N23 180.0 . 3_657 ?
N23 Co2 N4 90.93(9) . . yes
N23 Co2 N4 89.07(9) 3_657 . ?
N23 Co2 N4 89.07(9) . 3_657 ?
N23 Co2 N4 90.93(9) 3_657 3_657 ?
N4 Co2 N4 180.0 . 3_657 ?
N23 Co2 N5 86.91(9) . . yes
N23 Co2 N5 93.09(9) 3_657 . ?
N4 Co2 N5 84.96(9) . . yes
N4 Co2 N5 95.04(9) 3_657 . ?
N23 Co2 N5 93.09(9) . 3_657 ?
N23 Co2 N5 86.91(9) 3_657 3_657 ?
N4 Co2 N5 95.04(9) . 3_657 ?
N4 Co2 N5 84.96(9) 3_657 3_657 ?
N5 Co2 N5 180.0 . 3_657 ?
F3 P1 F5 90.38(10) . . ?
F3 P1 F1 90.16(10) . . ?
F5 P1 F1 90.12(10) . . ?
F3 P1 F6 179.47(10) . . ?
F5 P1 F6 90.16(10) . . ?
F1 P1 F6 89.85(10) . . ?
F3 P1 F4 89.99(10) . . ?
F5 P1 F4 89.67(10) . . ?
F1 P1 F4 179.74(10) . . ?
F6 P1 F4 90.00(11) . . ?
F3 P1 F2 89.99(10) . . ?
F5 P1 F2 179.41(11) . . ?
F1 P1 F2 90.34(10) . . ?
F6 P1 F2 89.48(10) . . ?
F4 P1 F2 89.87(11) . . ?
N12 N11 Co1 136.0(2) . . yes
N12 N11 Co1 122.0(2) . 3_656 yes
Co1 N11 Co1 100.68(9) . 3_656 yes
N13 N12 N11 179.2(3) . . yes
N22 N21 Co1 122.9(2) . . yes
N23 N22 N21 178.8(3) . . yes
N22 N23 Co2 146.5(2) . . yes
C1 N1 C5 116.6(2) . . ?
C1 N1 Co1 119.7(2) . . ?
C5 N1 Co1 123.7(2) . . ?
N1 C1 C2 123.1(2) . . ?
N1 C1 H1 118.46 . . ?
C2 C1 H1 118.5 . . ?
C1 C2 C3 120.5(3) . . ?
C1 C2 H2 119.7 . . ?
C3 C2 H2 119.7 . . ?
C2 C3 C4 116.0(2) . . ?
C2 C3 C6 121.9(3) . . ?
C4 C3 C6 122.1(2) . . ?
C5 C4 C3 120.3(2) . . ?
C5 C4 H4 119.8 . . ?
C3 C4 H4 119.8 . . ?
N1 C5 C4 123.4(2) . . ?
N1 C5 H5 118.30 . . ?
C4 C5 H5 118.3 . . ?
C3 C6 C7 113.7(2) . . ?
C3 C6 H6A 108.8 . . ?
C7 C6 H6A 108.8 . . ?
C3 C6 H6B 108.8 . . ?
C7 C6 H6B 108.8 . . ?
H6A C6 H6B 107.7 . . ?
C6 C7 H7A 109.5 . . ?
C6 C7 H7B 109.5 . . ?
H7A C7 H7B 109.5 . . ?
C6 C7 H7C 109.5 . . ?
H7A C7 H7C 109.5 . . ?
H7B C7 H7C 109.5 . . ?
N2 C8 C9 122.9(2) . . ?
N2 C8 H8 118.56 . . ?
C9 C8 H8 118.6 . . ?
C12 N2 C8 116.8(2) . . ?
C12 N2 Co1 122.0(2) . . ?
C8 N2 Co1 121.2(2) . . ?
C8 C9 C10 119.9(2) . . ?
C8 C9 H9 120.1 . . ?
C10 C9 H9 120.1 . . ?
C9 C10 C11 117.5(2) . . ?
C9 C10 C13 120.6(2) . . ?
C11 C10 C13 121.9(2) . . ?
C12 C11 C10 119.3(2) . . ?
C12 C11 H11 120.4 . . ?
C10 C11 H11 120.4 . . ?
N2 C12 C11 123.7(2) . . ?
N2 C12 H12 118.14 . . ?
C11 C12 H12 118.1 . . ?
C10 C13 C14 111.4(2) . . ?
C10 C13 H13A 109.35 . . ?
C14 C13 H13A 109.4 . . ?
C10 C13 H13B 109.4 . . ?
C14 C13 H13B 109.4 . . ?
H13A C13 H13B 108.0 . . ?
C13 C14 H14A 109.5 . . ?
C13 C14 H14B 109.5 . . ?
H14A C14 H14B 109.5 . . ?
C13 C14 H14C 109.5 . . ?
H14A C14 H14C 109.5 . . ?
H14B C14 H14C 109.5 . . ?
C19 N3 C15 115.5(2) . . ?
C19 N3 Co1 118.8(2) . . ?
C15 N3 Co1 125.7(2) . . ?
N3 C15 C16 123.4(3) . . ?
N3 C15 H15 118.3 . . ?
C16 C15 H15 118.3 . . ?
C15 C16 C17 120.9(3) . . ?
C15 C16 H16 119.6 . . ?
C17 C16 H16 119.6 . . ?
C16 C17 C18 115.6(3) . . ?
C16 C17 C20 121.5(3) . . ?
C18 C17 C20 122.8(3) . . ?
C19 C18 C17 120.2(3) . . ?
C19 C18 H18 119.9 . . ?
C17 C18 H18 119.9 . . ?
N3 C19 C18 124.4(3) . . ?
N3 C19 H19 117.8 . . ?
C18 C19 H19 117.8 . . ?
C21 C20 C17 118.6(3) . . ?
C21 C20 H20A 107.7 . . ?
C17 C20 H20A 107.7 . . ?
C21 C20 H20B 107.7 . . ?
C17 C20 H20B 107.7 . . ?
H20A C20 H20B 107.1 . . ?
C22 N4 C26 116.6(3) . . ?
C22 N4 Co2 120.0(2) . . ?
C26 N4 Co2 123.0(2) . . ?
N4 C22 C23 123.6(3) . . ?
N4 C22 H22 118.2 . . ?
C23 C22 H22 118.2 . . ?
C22 C23 C24 119.7(3) . . ?
C22 C23 H23 120.2 . . ?
C24 C23 H23 120.2 . . ?
C25 C24 C23 116.5(3) . . ?
C25 C24 C27 121.3(3) . . ?
C23 C24 C27 122.2(3) . . ?
C26 C25 C24 120.1(3) . . ?
C26 C25 H25 120.0 . . ?
C24 C25 H25 120.0 . . ?
N4 C26 C25 123.5(3) . . ?
N4 C26 H26 118.2 . . ?
C25 C26 H26 118.2 . . ?
C28 C27 C24 116.4(4) . . ?
C28 C27 H27A 108.2 . . ?
C24 C27 H27A 108.2 . . ?
C28 C27 H27B 108.2 . . ?
C24 C27 H27B 108.2 . . ?
H27A C27 H27B 107.3 . . ?
C27 C28 H28A 109.5 . . ?
C27 C28 H28B 109.5 . . ?
H28A C28 H28B 109.5 . . ?
C27 C28 H28C 109.5 . . ?
H28A C28 H28C 109.5 . . ?
H28B C28 H28C 109.5 . . ?
C29 N5 C33 117.2(2) . . ?
C29 N5 Co2 120.5(2) . . ?
C33 N5 Co2 122.3(2) . . ?
N5 C29 C30 123.2(3) . . ?
N5 C29 H29 118.4 . . ?
C30 C29 H29 118.4 . . ?
C29 C30 C31 119.9(3) . . ?
C29 C30 H30 120.0 . . ?
C31 C30 H30 120.0 . . ?
C30 C31 C32 116.9(2) . . ?
C30 C31 C34 122.1(3) . . ?
C32 C31 C34 121.0(3) . . ?
C33 C32 C31 119.7(3) . . ?
C33 C32 H32 120.2 . . ?
C31 C32 H32 120.2 . . ?
N5 C33 C32 123.2(3) . . ?
N5 C33 H33 118.4 . . ?
C32 C33 H33 118.4 . . ?
C35 C34 C31 113.2(2) . . ?
C35 C34 H34A 108.9 . . ?
C31 C34 H34A 108.9 . . ?
C35 C34 H34B 108.9 . . ?
C31 C34 H34B 108.9 . . ?
H34A C34 H34B 107.7 . . ?
C34 C35 H35A 109.5 . . ?
C34 C35 H35B 109.5 . . ?
H35A C35 H35B 109.5 . . ?
C34 C35 H35C 109.5 . . ?
H35A C35 H35C 109.5 . . ?
H35B C35 H35C 109.5 . . ?

loop_
_geom_bond_atom_site_label_1
_geom_bond_atom_site_label_2
_geom_bond_distance
_geom_bond_site_symmetry_2
_geom_bond_publ_flag
Co1 N11 2.127(2) . yes
Co1 N2 2.147(2) . yes
Co1 N11 2.160(2) 3_656 yes
Co1 N1 2.161(2) . yes
Co1 N21 2.162(2) . yes
Co1 N3 2.194(2) . yes
Co2 N23 2.094(2) . yes
Co2 N23 2.094(2) 3_657 ?
Co2 N4 2.194(2) . yes
Co2 N4 2.194(2) 3_657 ?
Co2 N5 2.198(2) . yes
Co2 N5 2.198(2) 3_657 ?
P1 F3 1.600(2) . ?
P1 F5 1.604(2) . ?
P1 F1 1.604(2) . ?
P1 F6 1.605(2) . ?
P1 F4 1.608(2) . ?
P1 F2 1.609(2) . ?
N11 N12 1.205(3) . yes
N11 Co1 2.160(2) 3_656 yes
N12 N13 1.146(3) . yes
N21 N22 1.177(3) . yes
N22 N23 1.176(3) . yes
N1 C1 1.348(3) . ?
N1 C5 1.351(3) . ?
C1 C2 1.384(4) . ?
C1 H1 0.93 . ?
C2 C3 1.396(4) . ?
C2 H2 0.93 . ?
C3 C4 1.397(4) . ?
C3 C6 1.506(4) . ?
C4 C5 1.379(4) . ?
C4 H4 0.93 . ?
C5 H5 0.93 . ?
C6 C7 1.516(4) . ?
C6 H6A 0.97 . ?
C6 H6B 0.97 . ?
C7 H7A 0.96 . ?
C7 H7B 0.96 . ?
C7 H7C 0.96 . ?
C8 N2 1.351(3) . ?
C8 C9 1.384(4) . ?
C8 H8 0.93 . ?
N2 C12 1.341(3) . ?
C9 C10 1.386(4) . ?
C9 H9 0.93 . ?
C10 C11 1.393(4) . ?
C10 C13 1.512(4) . ?
C11 C12 1.381(4) . ?
C11 H11 0.93 . ?
C12 H12 0.93 . ?
C13 C14 1.522(4) . ?
C13 H13A 0.97 . ?
C13 H13B 0.97 . ?
C14 H14A 0.96 . ?
C14 H14B 0.96 . ?
C14 H14C 0.96 . ?
N3 C19 1.342(4) . ?
N3 C15 1.352(4) . ?
C15 C16 1.377(4) . ?
C15 H15 0.93 . ?
C16 C17 1.392(4) . ?
C16 H16 0.93 . ?
C17 C18 1.394(4) . ?
C17 C20 1.510(4) . ?
C18 C19 1.376(4) . ?
C18 H18 0.93 . ?
C19 H19 0.93 . ?
C20 C21 1.490(6) . ?
C20 H20A 0.97 . ?
C20 H20B 0.97 . ?
C21 H21A 0.96 . ?
C21 H21B 0.96 . ?
C21 H21C 0.96 . ?
N4 C22 1.338(4) . ?
N4 C26 1.347(4) . ?
C22 C23 1.387(4) . ?
C22 H22 0.93 . ?
C23 C24 1.397(4) . ?
C23 H23 0.93 . ?
C24 C25 1.395(5) . ?
C24 C27 1.513(4) . ?
C25 C26 1.378(4) . ?
C25 H25 0.93 . ?
C26 H26 0.93 . ?
C27 C28 1.473(8) . ?
C27 H27A 0.97 . ?
C27 H27B 0.97 . ?
C28 H28A 0.96 . ?
C28 H28B 0.96 . ?
C28 H28C 0.96 . ?
N5 C29 1.335(3) . ?
N5 C33 1.341(4) . ?
C29 C30 1.386(4) . ?
C29 H29 0.93 . ?
C30 C31 1.389(4) . ?
C30 H30 0.93 . ?
C31 C32 1.391(4) . ?
C31 C34 1.512(4) . ?
C32 C33 1.387(4) . ?
C32 H32 0.93 . ?
C33 H33 0.93 . ?
C34 C35 1.509(4) . ?
C34 H34A 0.97 . ?
C34 H34B 0.97 . ?
C35 H35A 0.96 . ?
C35 H35B 0.96 . ?
C35 H35C 0.96 . ?

loop_
_geom_torsion_atom_site_label_1
_geom_torsion_atom_site_label_2
_geom_torsion_atom_site_label_3
_geom_torsion_atom_site_label_4
_geom_torsion
N1 C1 C2 C3 -0.3(4)
C1 C2 C3 C4 1.8(4)
C1 C2 C3 C6 -178.4(3)
C2 C3 C4 C5 -1.6(4)
C6 C3 C4 C5 178.7(3)
C1 N1 C5 C4 1.8(4)
C3 C4 C5 N1 -0.2(4)
C2 C3 C6 C7 -58.9(4)
C4 C3 C6 C7 120.9(3)
C9 C8 N2 C12 -0.4(4)
N2 C8 C9 C10 0.3(4)
C8 C9 C10 C11 0.1(4)
C8 C9 C10 C13 -179.4(3)
C9 C10 C11 C12 -0.4(4)
C13 C10 C11 C12 179.1(3)
C8 N2 C12 C11 0.1(4)
Co1 N2 C12 C11 -179.5(2)
C10 C11 C12 N2 0.3(4)
C9 C10 C13 C14 74.4(3)
C11 C10 C13 C14 -105.0(3)
C19 N3 C15 C16 -1.6(4)
N3 C15 C16 C17 0.4(5)
C15 C16 C17 C18 0.9(4)
C15 C16 C17 C20 178.9(3)
C16 C17 C18 C19 -1.0(4)
C20 C17 C18 C19 -179.0(3)
C15 N3 C19 C18 1.5(4)
C17 C18 C19 N3 -0.2(4)
C16 C17 C20 C21 165.8(3)
C18 C17 C20 C21 -16.3(5)
C26 N4 C22 C23 -1.6(4)
N4 C22 C23 C24 1.4(5)
C22 C23 C24 C25 0.3(4)
C22 C23 C24 C27 -179.9(3)
C23 C24 C25 C26 -1.6(5)
C27 C24 C25 C26 178.6(3)
C22 N4 C26 C25 0.1(4)
Co2 N4 C26 C25 -172.3(2)
C24 C25 C26 N4 1.5(5)
C25 C24 C27 C28 103.3(9)
C23 C24 C27 C28 -76.5(9)
C33 N5 C29 C30 1.0(4)
N5 C29 C30 C31 -0.5(4)
C29 C30 C31 C32 0.0(4)
C29 C30 C31 C34 179.5(3)
C30 C31 C32 C33 -0.1(4)
C34 C31 C32 C33 -179.6(3)
C29 N5 C33 C32 -1.1(4)
C31 C32 C33 N5 0.7(4)
C30 C31 C34 C35 -121.6(3)
C32 C31 C34 C35 57.9(4)
